data_7245742
loop_
_publ_author_name
'Li, Duo-Fu'
'Guo, Feng'
'He, Xiao-Li'
'Wu, Yao-Zhen'
'Deng, Xiang-Hong'
'Yang, Kang-Ping'
'Sui, Yan'
'Li, Yongxiu'

_publ_section_title
;
 A Layered Hybrid Rare-Earth Double Perovskite with Two Continuous
 Reversible Phase Transitions Induced By Unusual Two Driving Gears of
 Fan-Like Rotation Movements
;
_journal_name_full CrystEngComm
_journal_paper_doi 10.1039/D2CE01297A
_journal_year 2022
_chemical_formula_moiety 'C28 H56 Eu K N12 O24'
_chemical_formula_sum 'C28 H56 Eu K N12 O24'
_chemical_formula_weight 1135.90
_space_group_crystal_system orthorhombic
_space_group_IT_number 51
_space_group_name_Hall '-P 2a 2a'
_space_group_name_H-M_alt 'P m m a'
_audit_creation_method SHELXL-2014
_audit_update_record
;
2022-10-11 deposited with the CCDC.	2022-10-31 downloaded from the CCDC.
;
_cell_angle_alpha 90
_cell_angle_beta 90
_cell_angle_gamma 90
_cell_formula_units_Z 2
_cell_length_a 23.6915(11)
_cell_length_b 9.7624(3)
_cell_length_c 9.9066(4)
_cell_measurement_reflns_used 2605
_cell_measurement_temperature 313(2)
_cell_measurement_theta_max 27.2630
_cell_measurement_theta_min 3.9960
_cell_volume 2291.26(16)
_computing_cell_refinement 'CrysAlisPro 1.171.40.53 (Rigaku OD, 2019)'
_computing_data_collection 'CrysAlisPro 1.171.40.53 (Rigaku OD, 2019)'
_computing_data_reduction 'CrysAlisPro 1.171.40.53 (Rigaku OD, 2019)'
_computing_structure_refinement 'SHELXL-2014 (Sheldrick, 2014)'
_diffrn_ambient_temperature 313(2)
_diffrn_measured_fraction_theta_full 0.978
_diffrn_measured_fraction_theta_max 0.996
_diffrn_measurement_device_type 'SuperNova, Single source at offset/far, EosS2'
_diffrn_radiation_type MoK\a
_diffrn_radiation_wavelength 0.71073
_diffrn_reflns_av_R_equivalents 0.0227
_diffrn_reflns_av_unetI/netI 0.0302
_diffrn_reflns_Laue_measured_fraction_full 0.978
_diffrn_reflns_Laue_measured_fraction_max 0.996
_diffrn_reflns_limit_h_max 28
_diffrn_reflns_limit_h_min -16
_diffrn_reflns_limit_k_max 11
_diffrn_reflns_limit_k_min -8
_diffrn_reflns_limit_l_max 11
_diffrn_reflns_limit_l_min -11
_diffrn_reflns_number 6011
_diffrn_reflns_point_group_measured_fraction_full 0.978
_diffrn_reflns_point_group_measured_fraction_max 0.996
_diffrn_reflns_theta_full 25.242
_diffrn_reflns_theta_max 25.027
_diffrn_reflns_theta_min 3.299
_diffrn_source 'micro-focus sealed X-ray tube'
_exptl_absorpt_coefficient_mu 1.556
_exptl_absorpt_correction_T_max 1.00000
_exptl_absorpt_correction_T_min 0.88984
_exptl_absorpt_correction_type multi-scan
_exptl_absorpt_process_details
;
CrysAlisPro 1.171.40.53 (Rigaku Oxford Diffraction, 2019)
Empirical absorption correction using spherical harmonics,
 implemented in SCALE3 ABSPACK scaling algorithm.
;
_exptl_crystal_colour colorless
_exptl_crystal_density_diffrn 1.646
_exptl_crystal_description block
_exptl_crystal_F_000 1164
_exptl_crystal_size_max 0.200
_exptl_crystal_size_mid 0.200
_exptl_crystal_size_min 0.180
_refine_diff_density_max 1.232
_refine_diff_density_min -0.879
_refine_diff_density_rms 0.125
_refine_ls_extinction_method none
_refine_ls_goodness_of_fit_ref 1.057
_refine_ls_hydrogen_treatment undef
_refine_ls_matrix_type full
_refine_ls_number_parameters 211
_refine_ls_number_reflns 2215
_refine_ls_number_restraints 40
_refine_ls_restrained_S_all 1.072
_refine_ls_R_factor_all 0.0654
_refine_ls_R_factor_gt 0.0549
_refine_ls_shift/su_max 0.001
_refine_ls_shift/su_mean 0.000
_refine_ls_structure_factor_coef Fsqd
_refine_ls_weighting_details 'w=1/[\s^2^(Fo^2^)+(0.0851P)^2^+6.5522P] where P=(Fo^2^+2Fc^2^)/3'
_refine_ls_weighting_scheme calc
_refine_ls_wR_factor_gt 0.1426
_refine_ls_wR_factor_ref 0.1523
_reflns_Friedel_coverage 0.000
_reflns_number_gt 1852
_reflns_number_total 2215
_reflns_threshold_expression 'I > 2\s(I)'
_cod_data_source_file d2ce01297a2.cif
_cod_data_source_block 20211126-LDF-351-313K
_cod_database_code 7245742
_shelx_space_group_comment
;
The symmetry employed for this shelxl refinement is uniquely defined
by the following loop, which should always be used as a source of
symmetry information in preference to the above space-group names.
They are only intended as comments.
;
_shelx_estimated_absorpt_t_min 0.746
_shelx_estimated_absorpt_t_max 0.767
_shelxl_version_number 2014-3

loop_
_space_group_symop_operation_xyz
'x, y, z'
'-x+1/2, -y, z'
'-x, y, -z'
'x+1/2, -y, -z'
'-x, -y, -z'
'x-1/2, y, -z'
'x, -y, z'
'-x-1/2, y, z'

loop_
_atom_site_label
_atom_site_type_symbol
_atom_site_fract_x
_atom_site_fract_y
_atom_site_fract_z
_atom_site_U_iso_or_equiv
_atom_site_adp_type
_atom_site_occupancy
_atom_site_site_symmetry_order
_atom_site_calc_flag
_atom_site_refinement_flags_posn
_atom_site_refinement_flags_adp
_atom_site_refinement_flags_occupancy
_atom_site_disorder_assembly
_atom_site_disorder_group
C1 C 0.0718(6) 0.0764(12) 0.8696(11) 0.129(4) Uani 1 1 d D . . . .
C2 C 0.1566(9) 0.063(2) 0.7383(12) 0.183(8) Uani 1 1 d . U . . .
C3 C 0.0688(6) 0.0743(15) 0.6214(11) 0.163(7) Uani 1 1 d D . . . .
C4 C 0.0744(5) 0.3736(10) 0.3091(11) 0.106(3) Uani 1 1 d . . . . .
C5 C 0.0602(6) 0.3717(11) 0.1598(12) 0.129(5) Uani 1 1 d . . . . .
C6 C 0.0799(7) 0.5000 0.0909(12) 0.102(5) Uani 1 2 d S T P . .
C7 C 0.1413(9) 0.5000 0.1042(19) 0.134(6) Uani 1 2 d S TU P . .
C8 C 0.1566(7) 0.5000 0.2537(15) 0.137(9) Uani 1 2 d S T P . .
Eu1 Eu 0.2500 0.0000 0.24342(4) 0.0323(2) Uani 1 4 d S T P A .
K1 K 0.2500 0.5000 0.7426(2) 0.0431(6) Uani 1 4 d S T P . .
N1 N 0.3947(10) 0.408(2) 0.663(2) 0.209(12) Uani 0.5 1 d D U P . .
N2 N 0.2500 0.2171(9) 0.4585(8) 0.062(2) Uani 1 2 d S T P . .
N3 N 0.1242(3) 0.0000 0.2436(7) 0.051(2) Uani 1 2 d S T P . .
N4 N 0.2500 -0.2162(9) 0.0281(8) 0.055(2) Uani 1 2 d S T P . .
N5 N 0.1060(5) 0.5000 0.3391(10) 0.087(3) Uani 1 2 d S T P . .
N6 N 0.0992(8) 0.1279(19) 0.7456(10) 0.177(6) Uani 1 1 d D U . . .
O1 O 0.3675(8) 0.419(2) 0.7756(19) 0.141(6) Uani 0.5 1 d D U P . .
O2 O 0.3615(7) 0.5000 0.6250(16) 0.192(7) Uani 1 2 d DS TU P . .
O3 O 0.4299(14) 0.5000 0.652(4) 0.390(19) Uiso 1 2 d DS . P . .
O4 O 0.2500 0.3031(11) 0.5450(10) 0.142(5) Uani 1 2 d S T P A .
O7 O 0.1506(4) 0.0746(10) 0.3214(9) 0.056(2) Uani 0.5 1 d . . P A .
O8 O 0.1515(4) -0.0802(10) 0.1681(9) 0.056(2) Uani 0.5 1 d . . P A .
O9 O 0.0723(3) 0.0000 0.2448(7) 0.090(3) Uani 1 2 d S T P A .
O12 O 0.2500 -0.3023(9) -0.0607(8) 0.099(3) Uani 1 2 d S T P A .
O5A O 0.2500 0.2459(12) 0.3351(12) 0.049(3) Uani 0.475(10) 2 d S T P A 1
O10A O 0.2500 -0.0907(14) 0.0000(11) 0.052(4) Uani 0.475(10) 2 d S T P A 1
O5B O 0.2500 0.0914(13) 0.4879(11) 0.051(4) Uani 0.475(10) 2 d S T P A 1
O10B O 0.2500 -0.2478(13) 0.1498(12) 0.057(4) Uani 0.475(10) 2 d S T P A 1
O6 O 0.2045(4) 0.1721(10) 0.4110(9) 0.064(3) Uani 0.525(10) 1 d . . P A 2
O11 O 0.2050(4) -0.1683(10) 0.0772(8) 0.061(3) Uani 0.525(10) 1 d . . P A 2

loop_
_atom_site_aniso_label
_atom_site_aniso_U_11
_atom_site_aniso_U_22
_atom_site_aniso_U_33
_atom_site_aniso_U_23
_atom_site_aniso_U_13
_atom_site_aniso_U_12
C1 0.163(11) 0.134(10) 0.092(7) 0.000(7) 0.029(7) 0.025(9)
C2 0.183(8) 0.184(8) 0.183(8) 0.0005(10) 0.0002(10) -0.0005(10)
C3 0.194(13) 0.218(18) 0.078(6) 0.026(8) -0.063(7) 0.001(12)
C4 0.142(10) 0.068(6) 0.107(7) 0.014(6) 0.007(7) -0.030(6)
C5 0.189(13) 0.083(7) 0.114(8) 0.005(6) -0.028(8) -0.046(8)
C6 0.102(11) 0.141(14) 0.064(7) 0.000 0.009(7) 0.000
C7 0.134(6) 0.134(6) 0.134(6) 0.000 0.0000(10) 0.000
C8 0.065(10) 0.21(3) 0.136(18) 0.000 0.000(8) 0.000
Eu1 0.0417(4) 0.0285(3) 0.0267(3) 0.000 0.000 0.000
K1 0.0596(16) 0.0353(13) 0.0343(13) 0.000 0.000 0.000
N1 0.25(2) 0.181(18) 0.193(18) 0.096(15) -0.062(16) -0.053(16)
N2 0.096(7) 0.042(5) 0.047(4) -0.012(4) 0.000 0.000
N3 0.044(4) 0.060(5) 0.050(5) 0.000 0.002(3) 0.000
N4 0.068(6) 0.052(5) 0.044(4) -0.017(4) 0.000 0.000
N5 0.101(8) 0.086(7) 0.074(6) 0.000 -0.017(6) 0.000
N6 0.178(6) 0.177(6) 0.177(6) 0.0009(10) -0.0004(10) -0.0003(10)
O1 0.140(6) 0.141(6) 0.140(6) 0.0002(10) 0.0002(10) 0.0004(10)
O2 0.158(11) 0.240(15) 0.176(11) 0.000 0.115(10) 0.000
O4 0.254(14) 0.082(7) 0.089(6) -0.061(6) 0.000 0.000
O7 0.049(5) 0.065(5) 0.054(5) -0.004(4) 0.004(4) 0.001(5)
O8 0.049(5) 0.061(5) 0.057(5) -0.007(4) 0.002(4) -0.006(5)
O9 0.039(4) 0.109(8) 0.122(8) 0.000 -0.002(4) 0.000
O12 0.148(8) 0.076(6) 0.072(5) -0.050(5) 0.000 0.000
O5A 0.062(8) 0.037(7) 0.049(7) 0.001(5) 0.000 0.000
O10A 0.072(9) 0.050(8) 0.034(6) -0.003(6) 0.000 0.000
O5B 0.072(9) 0.046(8) 0.035(6) -0.004(5) 0.000 0.000
O10B 0.092(11) 0.041(7) 0.039(7) -0.002(5) 0.000 0.000
O6 0.081(7) 0.052(6) 0.059(5) -0.011(4) 0.005(5) 0.002(5)
O11 0.068(6) 0.059(6) 0.057(5) -0.012(4) -0.005(4) -0.011(5)

loop_
_atom_type_symbol
_atom_type_description
_atom_type_scat_dispersion_real
_atom_type_scat_dispersion_imag
_atom_type_scat_source
C C 0.0033 0.0016 'International Tables Vol C Tables 4.2.6.8 and 6.1.1.4'
Eu Eu -0.1578 3.6682 'International Tables Vol C Tables 4.2.6.8 and 6.1.1.4'
K K 0.2009 0.2494 'International Tables Vol C Tables 4.2.6.8 and 6.1.1.4'
N N 0.0061 0.0033 'International Tables Vol C Tables 4.2.6.8 and 6.1.1.4'
O O 0.0106 0.0060 'International Tables Vol C Tables 4.2.6.8 and 6.1.1.4'
H H 0.0000 0.0000 'International Tables Vol C Tables 4.2.6.8 and 6.1.1.4'

loop_
_geom_angle_atom_site_label_1
_geom_angle_atom_site_label_2
_geom_angle_atom_site_label_3
_geom_angle
_geom_angle_site_symmetry_1
_geom_angle_site_symmetry_3
_geom_angle_publ_flag
N6 C1 C1 109.9(9) . 7 ?
C2 C2 N6 115.1(12) 7 . ?
C3 C3 N6 110.2(10) 7 . ?
N5 C4 C5 108.6(8) . . ?
C6 C5 C4 111.4(9) . . ?
C7 C6 C5 105.6(10) . . ?
C7 C6 C5 105.6(10) . 7_565 ?
C5 C6 C5 113.1(13) . 7_565 ?
C6 C7 C8 108.9(15) . . ?
N5 C8 C7 111.4(14) . . ?
O11 Eu1 O11 99.9(4) 8_655 7 ?
O11 Eu1 O11 79.9(4) 8_655 2 ?
O11 Eu1 O11 49.2(4) 7 2 ?
O11 Eu1 O11 49.2(4) 8_655 . ?
O11 Eu1 O11 79.9(4) 7 . ?
O11 Eu1 O11 99.9(4) 2 . ?
O5A Eu1 O5A 138.5(5) 2 . ?
O5A Eu1 O10A 130.9(4) 2 2 ?
O5A Eu1 O10A 90.6(4) . 2 ?
O5A Eu1 O10A 90.6(4) 2 . ?
O5A Eu1 O10A 130.9(4) . . ?
O10A Eu1 O10A 40.3(6) 2 . ?
O11 Eu1 O8 112.8(3) 8_655 7 ?
O11 Eu1 O8 40.5(3) 7 7 ?
O11 Eu1 O8 89.8(3) 2 7 ?
O11 Eu1 O8 68.3(3) . 7 ?
O5A Eu1 O8 112.8(2) 2 7 ?
O5A Eu1 O8 79.5(2) . 7 ?
O10A Eu1 O8 67.8(2) 2 7 ?
O10A Eu1 O8 80.4(2) . 7 ?
O11 Eu1 O8 68.3(3) 8_655 2 ?
O11 Eu1 O8 89.8(3) 7 2 ?
O11 Eu1 O8 40.5(3) 2 2 ?
O11 Eu1 O8 112.8(3) . 2 ?
O5A Eu1 O8 112.8(2) 2 2 ?
O5A Eu1 O8 79.5(2) . 2 ?
O10A Eu1 O8 67.8(2) 2 2 ?
O10A Eu1 O8 80.4(2) . 2 ?
O8 Eu1 O8 130.3(4) 7 2 ?
O11 Eu1 O8 40.5(3) 8_655 8_655 ?
O11 Eu1 O8 112.8(3) 7 8_655 ?
O11 Eu1 O8 68.3(3) 2 8_655 ?
O11 Eu1 O8 89.8(3) . 8_655 ?
O5A Eu1 O8 79.5(2) 2 8_655 ?
O5A Eu1 O8 112.8(2) . 8_655 ?
O10A Eu1 O8 80.4(2) 2 8_655 ?
O10A Eu1 O8 67.8(2) . 8_655 ?
O8 Eu1 O8 146.3(4) 7 8_655 ?
O8 Eu1 O8 35.5(4) 2 8_655 ?
O11 Eu1 O8 89.8(3) 8_655 . ?
O11 Eu1 O8 68.3(3) 7 . ?
O11 Eu1 O8 112.8(3) 2 . ?
O11 Eu1 O8 40.5(3) . . ?
O5A Eu1 O8 79.5(2) 2 . ?
O5A Eu1 O8 112.8(2) . . ?
O10A Eu1 O8 80.4(2) 2 . ?
O10A Eu1 O8 67.8(2) . . ?
O8 Eu1 O8 35.5(4) 7 . ?
O8 Eu1 O8 146.3(4) 2 . ?
O8 Eu1 O8 130.3(4) 8_655 . ?
O12 K1 O12 89.4(4) 1_566 2_556 ?
O12 K1 O4 90.8(4) 1_566 2_565 ?
O12 K1 O4 179.8(3) 2_556 2_565 ?
O12 K1 O4 179.8(3) 1_566 . ?
O12 K1 O4 90.8(4) 2_556 . ?
O4 K1 O4 88.9(5) 2_565 . ?
O12 K1 O2 106.7(3) 1_566 2_565 ?
O12 K1 O2 106.7(3) 2_556 2_565 ?
O4 K1 O2 73.3(3) 2_565 2_565 ?
O4 K1 O2 73.3(3) . 2_565 ?
O12 K1 O2 106.7(3) 1_566 . ?
O12 K1 O2 106.7(3) 2_556 . ?
O4 K1 O2 73.3(3) 2_565 . ?
O4 K1 O2 73.3(3) . . ?
O2 K1 O2 132.4(7) 2_565 . ?
O12 K1 O1 96.3(4) 1_566 . ?
O12 K1 O1 74.4(4) 2_556 . ?
O4 K1 O1 105.6(4) 2_565 . ?
O4 K1 O1 83.7(4) . . ?
O2 K1 O1 157.0(5) 2_565 . ?
O2 K1 O1 33.9(5) . . ?
O12 K1 O1 74.4(4) 1_566 7_565 ?
O12 K1 O1 96.3(4) 2_556 7_565 ?
O4 K1 O1 83.7(4) 2_565 7_565 ?
O4 K1 O1 105.6(4) . 7_565 ?
O2 K1 O1 157.0(5) 2_565 7_565 ?
O2 K1 O1 33.9(5) . 7_565 ?
O1 K1 O1 31.3(8) . 7_565 ?
O12 K1 O1 96.3(4) 1_566 8_655 ?
O12 K1 O1 74.4(4) 2_556 8_655 ?
O4 K1 O1 105.6(4) 2_565 8_655 ?
O4 K1 O1 83.7(4) . 8_655 ?
O2 K1 O1 33.9(5) 2_565 8_655 ?
O2 K1 O1 157.0(5) . 8_655 ?
O1 K1 O1 146.0(8) . 8_655 ?
O1 K1 O1 167.1(7) 7_565 8_655 ?
O12 K1 O1 74.4(4) 1_566 2_565 ?
O12 K1 O1 96.3(4) 2_556 2_565 ?
O4 K1 O1 83.7(4) 2_565 2_565 ?
O4 K1 O1 105.6(4) . 2_565 ?
O2 K1 O1 33.9(5) 2_565 2_565 ?
O2 K1 O1 157.0(5) . 2_565 ?
O1 K1 O1 167.1(7) . 2_565 ?
O1 K1 O1 146.0(8) 7_565 2_565 ?
O1 K1 O1 31.3(8) 8_655 2_565 ?
O3 N1 O2 83(2) . . ?
O3 N1 O1 111(3) . . ?
O2 N1 O1 83.4(19) . . ?
O3 N1 N1 43.2(15) . 7_565 ?
O2 N1 N1 44.2(13) . 7_565 ?
O1 N1 N1 85.0(13) . 7_565 ?
O4 N2 O5A 122.6(11) . . ?
O4 N2 O6 120.8(5) . 8_655 ?
O4 N2 O6 120.8(5) . . ?
O6 N2 O6 118.3(10) 8_655 . ?
O4 N2 O5B 121.0(11) . . ?
O5A N2 O5B 116.4(10) . . ?
O4 N2 Eu1 179.6(9) . . ?
O5A N2 Eu1 57.8(6) . . ?
O6 N2 Eu1 59.2(5) 8_655 . ?
O6 N2 Eu1 59.2(5) . . ?
O5B N2 Eu1 58.5(6) . . ?
O9 N3 O7 120.2(7) . . ?
O9 N3 O7 120.2(7) . 7 ?
O7 N3 O7 72.5(10) . 7 ?
O9 N3 O8 121.3(7) . . ?
O7 N3 O8 118.4(9) . . ?
O7 N3 O8 75.1(7) 7 . ?
O9 N3 O8 121.3(7) . 7 ?
O7 N3 O8 75.1(7) . 7 ?
O7 N3 O8 118.4(9) 7 7 ?
O8 N3 O8 76.7(9) . 7 ?
O9 N3 Eu1 179.5(6) . . ?
O7 N3 Eu1 59.4(5) . . ?
O7 N3 Eu1 59.4(5) 7 . ?
O8 N3 Eu1 59.0(5) . . ?
O8 N3 Eu1 59.0(5) 7 . ?
O12 N4 O10B 122.0(11) . . ?
O12 N4 O10A 120.9(10) . . ?
O10B N4 O10A 117.2(10) . . ?
O12 N4 O11 122.3(5) . 8_655 ?
O12 N4 O11 122.3(5) . . ?
O11 N4 O11 115.3(10) 8_655 . ?
O12 N4 Eu1 179.0(8) . . ?
O10B N4 Eu1 59.0(7) . . ?
O10A N4 Eu1 58.1(6) . . ?
O11 N4 Eu1 57.7(5) 8_655 . ?
O11 N4 Eu1 57.7(5) . . ?
C8 N5 C4 107.4(7) . . ?
C8 N5 C4 107.5(7) . 7_565 ?
C4 N5 C4 113.6(12) . 7_565 ?
C1 N6 C2 107.1(13) . . ?
C1 N6 C3 110.3(16) . . ?
C2 N6 C3 104.1(13) . . ?
N1 O1 O1 95.0(13) . 7_565 ?
N1 O1 K1 113.8(15) . . ?
O1 O1 K1 74.3(4) 7_565 . ?
N1 O2 N1 92(3) 7_565 . ?
N1 O2 O1 49.3(12) 7_565 7_565 ?
N1 O2 O1 90.8(17) . 7_565 ?
N1 O2 K1 116.9(12) 7_565 . ?
N1 O2 K1 116.9(12) . . ?
O1 O2 K1 73.8(7) 7_565 . ?
N1 O3 N1 94(3) . 7_565 ?
N2 O4 K1 180.0(10) . . ?
N3 O7 O7 53.7(5) . 7 ?
N3 O7 O8 53.4(5) . 7 ?
O7 O7 O8 92.0(4) 7 7 ?
N3 O7 Eu1 96.3(6) . . ?
O7 O7 Eu1 73.6(2) 7 . ?
O8 O7 Eu1 72.4(4) 7 . ?
N3 O8 O7 51.6(5) . 7 ?
N3 O8 O8 51.7(5) . 7 ?
O7 O8 O8 88.0(4) 7 7 ?
N3 O8 Eu1 96.1(6) . . ?
O7 O8 Eu1 73.3(4) 7 . ?
O8 O8 Eu1 72.3(2) 7 . ?
N4 O12 K1 179.0(8) . 1_544 ?
N2 O5A Eu1 97.8(8) . . ?
N4 O10A O10A 167.2(6) . 2 ?
N4 O10A Eu1 97.3(7) . . ?
O10A O10A Eu1 69.8(3) 2 . ?
N2 O5B O5B 166.6(6) . 2 ?
N2 O5B Eu1 96.8(7) . . ?
O5B O5B Eu1 69.8(3) 2 . ?
N4 O10B Eu1 96.6(8) . . ?
N2 O6 Eu1 96.3(6) . . ?
N4 O11 Eu1 97.7(6) . . ?

loop_
_geom_bond_atom_site_label_1
_geom_bond_atom_site_label_2
_geom_bond_distance
_geom_bond_site_symmetry_2
_geom_bond_publ_flag
C1 N6 1.478(15) . ?
C1 C1 1.49(2) 7 ?
C2 C2 1.22(5) 7 ?
C2 N6 1.50(2) . ?
C3 C3 1.45(3) 7 ?
C3 N6 1.519(16) . ?
C4 N5 1.475(11) . ?
C4 C5 1.517(16) . ?
C5 C6 1.501(12) . ?
C6 C7 1.46(2) . ?
C6 C5 1.501(12) 7_565 ?
C7 C8 1.52(2) . ?
C8 N5 1.466(19) . ?
Eu1 O11 2.559(8) 8_655 ?
Eu1 O11 2.559(8) 7 ?
Eu1 O11 2.559(8) 2 ?
Eu1 O11 2.559(8) . ?
Eu1 O5A 2.567(12) 2 ?
Eu1 O5A 2.567(12) . ?
Eu1 O10A 2.569(11) 2 ?
Eu1 O10A 2.569(11) . ?
Eu1 O8 2.571(8) 7 ?
Eu1 O8 2.571(8) 2 ?
Eu1 O8 2.571(8) 8_655 ?
Eu1 O8 2.571(8) . ?
K1 O12 2.742(7) 1_566 ?
K1 O12 2.742(7) 2_556 ?
K1 O4 2.743(8) 2_565 ?
K1 O4 2.743(8) . ?
K1 O2 2.887(12) 2_565 ?
K1 O2 2.887(12) . ?
K1 O1 2.91(2) . ?
K1 O1 2.91(2) 7_565 ?
K1 O1 2.91(2) 8_655 ?
K1 O1 2.91(2) 2_565 ?
N1 O3 1.231(18) . ?
N1 O2 1.252(17) . ?
N1 O1 1.291(18) . ?
N1 N1 1.80(5) 7_565 ?
N2 O4 1.201(11) . ?
N2 O5A 1.254(14) . ?
N2 O6 1.255(10) 8_655 ?
N2 O6 1.255(10) . ?
N2 O5B 1.261(15) . ?
N3 O9 1.228(12) . ?
N3 O7 1.232(10) . ?
N3 O7 1.232(10) 7 ?
N3 O8 1.262(10) . ?
N3 O8 1.262(10) 7 ?
N4 O12 1.217(10) . ?
N4 O10B 1.244(14) . ?
N4 O10A 1.256(15) . ?
N4 O11 1.262(10) 8_655 ?
N4 O11 1.262(10) . ?
N5 C4 1.475(11) 7_565 ?
O1 O1 1.57(4) 7_565 ?
O2 N1 1.252(17) 7_565 ?
O2 O1 1.69(2) 7_565 ?
O3 N1 1.231(18) 7_565 ?
O7 O7 1.457(19) 7 ?
O7 O8 1.520(14) 7 ?
O8 O7 1.520(14) 7 ?
O8 O8 1.565(19) 7 ?
O12 K1 2.742(7) 1_544 ?
O10A O10A 1.77(3) 2 ?
O5B O5B 1.78(3) 2 ?

loop_
_geom_torsion_atom_site_label_1
_geom_torsion_atom_site_label_2
_geom_torsion_atom_site_label_3
_geom_torsion_atom_site_label_4
_geom_torsion
_geom_torsion_site_symmetry_1
_geom_torsion_site_symmetry_2
_geom_torsion_site_symmetry_3
_geom_torsion_site_symmetry_4
_geom_torsion_publ_flag
N5 C4 C5 C6 -2.7(14) . . . . ?
C4 C5 C6 C7 63.0(13) . . . . ?
C4 C5 C6 C5 -52.0(19) . . . 7_565 ?
C5 C6 C7 C8 -60.0(8) . . . . ?
C5 C6 C7 C8 60.0(8) 7_565 . . . ?
C6 C7 C8 N5 0.000(1) . . . . ?
C7 C8 N5 C4 61.3(7) . . . . ?
C7 C8 N5 C4 -61.3(7) . . . 7_565 ?
C5 C4 N5 C8 -58.1(11) . . . . ?
C5 C4 N5 C4 60.6(15) . . . 7_565 ?
C1 C1 N6 C2 -54.3(14) 7 . . . ?
C1 C1 N6 C3 58.3(16) 7 . . . ?
C2 C2 N6 C1 57.5(12) 7 . . . ?
C2 C2 N6 C3 -59.3(12) 7 . . . ?
C3 C3 N6 C1 -58.5(15) 7 . . . ?
C3 C3 N6 C2 56.1(13) 7 . . . ?
O3 N1 O1 O1 35(2) . . . 7_565 ?
O2 N1 O1 O1 -44.4(13) . . . 7_565 ?
N1 N1 O1 O1 -0.004(6) 7_565 . . 7_565 ?
O3 N1 O1 K1 110(2) . . . . ?
O2 N1 O1 K1 30.7(18) . . . . ?
N1 N1 O1 K1 75.1(9) 7_565 . . . ?
O3 N1 O2 N1 -22(3) . . . 7_565 ?
O1 N1 O2 N1 89.6(18) . . . 7_565 ?
O3 N1 O2 O1 -72(2) . . . 7_565 ?
O1 N1 O2 O1 40.3(15) . . . 7_565 ?
N1 N1 O2 O1 -49.3(12) 7_565 . . 7_565 ?
O3 N1 O2 K1 -144(2) . . . . ?
O1 N1 O2 K1 -32(2) . . . . ?
N1 N1 O2 K1 -121.5(19) 7_565 . . . ?
O2 N1 O3 N1 23(3) . . . 7_565 ?
O1 N1 O3 N1 -57(4) . . . 7_565 ?
O9 N3 O7 O7 115.3(8) . . . 7 ?
O8 N3 O7 O7 -61.5(6) . . . 7 ?
O8 N3 O7 O7 -126.9(7) 7 . . 7 ?
Eu1 N3 O7 O7 -64.3(5) . . . 7 ?
O9 N3 O7 O8 -117.8(7) . . . 7 ?
O7 N3 O7 O8 126.9(7) 7 . . 7 ?
O8 N3 O7 O8 65.4(9) . . . 7 ?
Eu1 N3 O7 O8 62.6(5) . . . 7 ?
O9 N3 O7 Eu1 179.6(5) . . . . ?
O7 N3 O7 Eu1 64.3(5) 7 . . . ?
O8 N3 O7 Eu1 2.9(7) . . . . ?
O8 N3 O7 Eu1 -62.6(5) 7 . . . ?
O9 N3 O8 O7 -116.6(7) . . . 7 ?
O7 N3 O8 O7 60.1(9) . . . 7 ?
O8 N3 O8 O7 124.7(7) 7 . . 7 ?
Eu1 N3 O8 O7 63.0(5) . . . 7 ?
O9 N3 O8 O8 118.7(9) . . . 7 ?
O7 N3 O8 O8 -64.6(6) . . . 7 ?
O7 N3 O8 O8 -124.7(7) 7 . . 7 ?
Eu1 N3 O8 O8 -61.7(6) . . . 7 ?
O9 N3 O8 Eu1 -179.6(5) . . . . ?
O7 N3 O8 Eu1 -2.9(7) . . . . ?
O7 N3 O8 Eu1 -63.0(5) 7 . . . ?
O8 N3 O8 Eu1 61.7(6) 7 . . . ?
O4 N2 O5A Eu1 180.000(2) . . . . ?
O6 N2 O5A Eu1 63.7(5) 8_655 . . . ?
O6 N2 O5A Eu1 -63.7(5) . . . . ?
O5B N2 O5A Eu1 0.000(2) . . . . ?
O12 N4 O10A O10A 180.000(3) . . . 2 ?
O10B N4 O10A O10A 0.000(4) . . . 2 ?
O11 N4 O10A O10A -61.5(5) 8_655 . . 2 ?
O11 N4 O10A O10A 61.5(5) . . . 2 ?
Eu1 N4 O10A O10A 0.000(3) . . . 2 ?
O12 N4 O10A Eu1 180.000(1) . . . . ?
O10B N4 O10A Eu1 0.000(1) . . . . ?
O11 N4 O10A Eu1 -61.5(5) 8_655 . . . ?
O11 N4 O10A Eu1 61.5(5) . . . . ?
O4 N2 O5B O5B 180.000(10) . . . 2 ?
O5A N2 O5B O5B 0.000(11) . . . 2 ?
O6 N2 O5B O5B -62.6(5) 8_655 . . 2 ?
O6 N2 O5B O5B 62.6(5) . . . 2 ?
Eu1 N2 O5B O5B 0.000(10) . . . 2 ?
O4 N2 O5B Eu1 180.000(2) . . . . ?
O5A N2 O5B Eu1 0.000(2) . . . . ?
O6 N2 O5B Eu1 -62.6(5) 8_655 . . . ?
O6 N2 O5B Eu1 62.6(5) . . . . ?
O12 N4 O10B Eu1 180.000(1) . . . . ?
O10A N4 O10B Eu1 0.000(1) . . . . ?
O11 N4 O10B Eu1 61.7(5) 8_655 . . . ?
O11 N4 O10B Eu1 -61.7(5) . . . . ?
O4 N2 O6 Eu1 -179.5(10) . . . . ?
O5A N2 O6 Eu1 62.0(6) . . . . ?
O6 N2 O6 Eu1 2.2(13) 8_655 . . . ?
O5B N2 O6 Eu1 -61.8(6) . . . . ?
O12 N4 O11 Eu1 -178.8(9) . . . . ?
O10B N4 O11 Eu1 63.3(7) . . . . ?
O10A N4 O11 Eu1 -62.1(6) . . . . ?
O11 N4 O11 Eu1 1.0(12) 8_655 . . . ?
